data_2205671
loop_
_publ_author_name
'Wang, Hai-Bo'
'Pu, Yue-Qing'
'Chen, Jia-Hui'
'Wang, Jin-Tang'

_publ_section_title
;
 Methyl
 2-{[3-(2-methylphenyl)-1,2,4-oxadiazol-5-yl]methoxy}phenylacetate
;
_journal_issue 5
_journal_name_full 'Acta Crystallographica Section E'
_journal_page_first o1390
_journal_page_last o1392
_journal_paper_doi 10.1107/S1600536805011505
_journal_volume 61
_journal_year 2005
_chemical_formula_iupac 'C19 H18 N2 O4'
_chemical_formula_moiety 'C19 H18 N2 O4'
_chemical_formula_sum 'C19 H18 N2 O4'
_chemical_formula_weight 338.35
_chemical_name_systematic
;
Methyl 2-{[3-(2-methyl)phenyl-1,2,4-oxadiazol-5-yl]methoxy}phenylacetate
;
_space_group_IT_number 14
_symmetry_cell_setting monoclinic
_symmetry_space_group_name_Hall '-P 2ybc'
_symmetry_space_group_name_H-M 'P 1 21/c 1'
_atom_sites_solution_hydrogens geom
_atom_sites_solution_primary direct
_atom_sites_solution_secondary difmap
_cell_angle_alpha 90.00
_cell_angle_beta 102.83(3)
_cell_angle_gamma 90.00
_cell_formula_units_Z 4
_cell_length_a 11.444(2)
_cell_length_b 7.9540(16)
_cell_length_c 19.356(4)
_cell_measurement_reflns_used 25
_cell_measurement_temperature 293(2)
_cell_measurement_theta_max 12
_cell_measurement_theta_min 9
_cell_volume 1717.9(6)
_computing_cell_refinement 'CAD-4 Software'
_computing_data_collection 'CAD-4 Software (Enraf-Nonius, 1989)'
_computing_data_reduction 'XCAD4 (Harms & Wocadlo, 1995)'
_computing_molecular_graphics 'SHELXTL (Siemens, 1996)'
_computing_publication_material SHELXL97
_computing_structure_refinement 'SHELXL97 (Sheldrick, 1997)'
_computing_structure_solution 'SHELXS97 (Sheldrick, 1997)'
_diffrn_ambient_temperature 293(2)
_diffrn_measured_fraction_theta_full 0.996
_diffrn_measured_fraction_theta_max 0.996
_diffrn_measurement_device_type 'Enraf-Nonius CAD-4'
_diffrn_measurement_method \w/2\q
_diffrn_radiation_monochromator graphite
_diffrn_radiation_source 'fine-focus sealed tube'
_diffrn_radiation_type MoK\a
_diffrn_radiation_wavelength 0.71073
_diffrn_reflns_av_R_equivalents 0.0329
_diffrn_reflns_av_sigmaI/netI 0.0582
_diffrn_reflns_limit_h_max 14
_diffrn_reflns_limit_h_min 0
_diffrn_reflns_limit_k_max 9
_diffrn_reflns_limit_k_min 0
_diffrn_reflns_limit_l_max 23
_diffrn_reflns_limit_l_min -23
_diffrn_reflns_number 3535
_diffrn_reflns_theta_full 26.01
_diffrn_reflns_theta_max 26.01
_diffrn_reflns_theta_min 1.83
_diffrn_standards_decay_% 0
_diffrn_standards_interval_count 200
_diffrn_standards_interval_time 120
_diffrn_standards_number 3
_exptl_absorpt_coefficient_mu 0.093
_exptl_absorpt_correction_type none
_exptl_crystal_colour colourless
_exptl_crystal_density_diffrn 1.308
_exptl_crystal_density_method 'not measured'
_exptl_crystal_description needle
_exptl_crystal_F_000 712
_exptl_crystal_size_max 0.40
_exptl_crystal_size_mid 0.20
_exptl_crystal_size_min 0.20
_refine_diff_density_max 0.196
_refine_diff_density_min -0.201
_refine_ls_extinction_coef 0.014(2)
_refine_ls_extinction_expression Fc^*^=kFc[1+0.001xFc^2^\l^3^/sin(2\q)]^-1/4^
_refine_ls_extinction_method 'SHELXL97 (Sheldrick, 1997)'
_refine_ls_goodness_of_fit_ref 1.035
_refine_ls_hydrogen_treatment constr
_refine_ls_matrix_type full
_refine_ls_number_parameters 227
_refine_ls_number_reflns 3361
_refine_ls_number_restraints 0
_refine_ls_restrained_S_all 1.035
_refine_ls_R_factor_all 0.1140
_refine_ls_R_factor_gt 0.0549
_refine_ls_shift/su_max 0.001
_refine_ls_shift/su_mean 0.000
_refine_ls_structure_factor_coef Fsqd
_refine_ls_weighting_details 'calc w = 1/[\s^2^(Fo^2^)+(0.08P)^2^] where P=(Fo^2^+2Fc^2^)/3'
_refine_ls_weighting_scheme calc
_refine_ls_wR_factor_gt 0.1402
_refine_ls_wR_factor_ref 0.1680
_reflns_number_gt 1923
_reflns_number_total 3361
_reflns_threshold_expression I>2\s(I)
_cod_data_source_file ci6561.cif
_cod_data_source_block I
_cod_depositor_comments
;
The following automatic conversions were performed:
'_symmetry_cell_setting' value 'Monoclinic' changed to 'monoclinic'
according to '/home/saulius/struct/CIF-dictionaries/cif_core.dic'
dictionary named 'cif_core.dic' version 2.4.1 from 2010-06-29.

Automatic conversion script
Id: cif_fix_enum 1527 2010-12-29 10:47:43Z saulius 

The following automatic conversions were performed:

'_symmetry_cell_setting' value 'Monoclinic' changed to 'monoclinic'
according to /home/saulius/struct/CIF-dictionaries/cif_core.dic
dictionary named 'cif_core.dic' version 2.4.1 from 2010-06-29.

Automatic conversion script
Id: cif_fix_values 1715 2011-07-08 13:25:40Z adriana 
;
_cod_original_sg_symbol_H-M 'P 21/c'
_cod_database_code 2205671
_cod_database_fobs_code 2205671

loop_
_symmetry_equiv_pos_as_xyz
'x, y, z'
'-x, y+1/2, -z+1/2'
'-x, -y, -z'
'x, -y-1/2, z-1/2'

loop_
_atom_site_label
_atom_site_fract_x
_atom_site_fract_y
_atom_site_fract_z
_atom_site_U_iso_or_equiv
_atom_site_adp_type
_atom_site_calc_flag
_atom_site_refinement_flags
_atom_site_occupancy
_atom_site_type_symbol
O1 0.4065(2) 0.2664(3) 0.19215(12) 0.0747(6) Uani d . 1 O
O2 0.3832(2) 0.5147(3) 0.13758(11) 0.0741(6) Uani d . 1 O
O3 0.45200(16) 0.2324(2) 0.01556(10) 0.0600(5) Uani d . 1 O
O4 0.62060(15) 0.1207(3) 0.11337(9) 0.0599(5) Uani d . 1 O
N1 0.7203(2) 0.0407(3) 0.15787(12) 0.0605(7) Uani d . 1 N
N2 0.74888(17) 0.0696(3) 0.04723(10) 0.0455(5) Uani d . 1 N
C1 0.4913(3) 0.3405(5) 0.25015(18) 0.0909(11) Uani d . 1 C
H1B 0.5190 0.2567 0.2857 0.136 Uiso calc R 1 H
H1C 0.4535 0.4302 0.2702 0.136 Uiso calc R 1 H
H1D 0.5581 0.3841 0.2333 0.136 Uiso calc R 1 H
C2 0.3589(2) 0.3668(4) 0.13877(15) 0.0572(7) Uani d . 1 C
C3 0.2708(3) 0.2786(4) 0.08140(17) 0.0672(9) Uani d . 1 C
H3A 0.1920 0.2846 0.0920 0.081 Uiso calc R 1 H
H3B 0.2929 0.1609 0.0810 0.081 Uiso calc R 1 H
C4 0.2649(2) 0.3520(3) 0.00922(15) 0.0552(7) Uani d . 1 C
C5 0.1694(3) 0.4475(4) -0.0268(2) 0.0736(9) Uani d . 1 C
H5A 0.1051 0.4677 -0.0058 0.088 Uiso calc R 1 H
C6 0.1674(3) 0.5134(4) -0.0928(2) 0.0805(10) Uani d . 1 C
H6A 0.1016 0.5750 -0.1164 0.097 Uiso calc R 1 H
C7 0.2623(3) 0.4879(4) -0.12331(17) 0.0710(9) Uani d . 1 C
H7A 0.2616 0.5339 -0.1676 0.085 Uiso calc R 1 H
C8 0.3592(3) 0.3944(3) -0.08905(15) 0.0580(7) Uani d . 1 C
H8A 0.4238 0.3765 -0.1101 0.070 Uiso calc R 1 H
C9 0.3597(2) 0.3277(3) -0.02338(14) 0.0485(6) Uani d . 1 C
C10 0.5594(2) 0.2163(3) -0.00767(14) 0.0486(6) Uani d . 1 C
H10A 0.5889 0.3261 -0.0174 0.058 Uiso calc R 1 H
H10B 0.5465 0.1496 -0.0507 0.058 Uiso calc R 1 H
C11 0.6468(2) 0.1321(3) 0.04997(13) 0.0431(6) Uani d . 1 C
C12 0.7920(2) 0.0125(3) 0.11583(13) 0.0435(6) Uani d . 1 C
C13 0.9101(2) -0.0679(3) 0.13768(13) 0.0451(6) Uani d . 1 C
C14 0.9866(2) -0.0539(4) 0.09153(15) 0.0578(7) Uani d . 1 C
H14A 0.9611 0.0053 0.0494 0.069 Uiso calc R 1 H
C15 1.0988(2) -0.1249(4) 0.10619(16) 0.0666(8) Uani d . 1 C
H15A 1.1486 -0.1139 0.0745 0.080 Uiso calc R 1 H
C16 1.1365(3) -0.2129(4) 0.16864(17) 0.0675(8) Uani d . 1 C
H16A 1.2120 -0.2625 0.1794 0.081 Uiso calc R 1 H
C17 1.0616(3) -0.2266(3) 0.21481(16) 0.0611(8) Uani d . 1 C
H17A 1.0887 -0.2847 0.2570 0.073 Uiso calc R 1 H
C18 0.9478(2) -0.1580(3) 0.20150(13) 0.0495(7) Uani d . 1 C
C19 0.8720(3) -0.1853(4) 0.25439(14) 0.0639(8) Uani d . 1 C
H19A 0.9165 -0.2486 0.2938 0.096 Uiso calc R 1 H
H19B 0.8010 -0.2463 0.2325 0.096 Uiso calc R 1 H
H19C 0.8498 -0.0786 0.2708 0.096 Uiso calc R 1 H

loop_
_atom_site_aniso_label
_atom_site_aniso_U_11
_atom_site_aniso_U_22
_atom_site_aniso_U_33
_atom_site_aniso_U_12
_atom_site_aniso_U_13
_atom_site_aniso_U_23
O1 0.0854(15) 0.0652(14) 0.0786(15) 0.0100(12) 0.0291(12) 0.0151(12)
O2 0.0972(16) 0.0517(13) 0.0702(14) -0.0086(11) 0.0115(12) 0.0022(10)
O3 0.0511(10) 0.0627(13) 0.0683(12) 0.0082(9) 0.0175(9) 0.0156(10)
O4 0.0529(11) 0.0749(14) 0.0543(11) 0.0102(10) 0.0168(9) 0.0032(10)
N1 0.0534(14) 0.0775(18) 0.0512(13) 0.0115(12) 0.0128(11) 0.0069(12)
N2 0.0506(13) 0.0382(12) 0.0478(13) 0.0007(10) 0.0115(10) 0.0003(10)
C1 0.098(3) 0.102(3) 0.071(2) 0.011(2) 0.014(2) 0.017(2)
C2 0.0583(17) 0.0533(19) 0.0674(19) 0.0030(15) 0.0297(15) 0.0014(16)
C3 0.0583(17) 0.0577(19) 0.093(2) -0.0106(15) 0.0325(17) -0.0065(17)
C4 0.0474(15) 0.0449(16) 0.0726(18) -0.0073(13) 0.0120(14) -0.0088(14)
C5 0.0470(17) 0.065(2) 0.107(3) 0.0026(15) 0.0137(18) -0.017(2)
C6 0.065(2) 0.057(2) 0.104(3) 0.0092(16) -0.015(2) -0.0027(19)
C7 0.080(2) 0.0496(18) 0.072(2) -0.0037(17) -0.0086(18) 0.0003(15)
C8 0.0647(18) 0.0469(16) 0.0588(17) -0.0010(14) 0.0056(14) -0.0048(14)
C9 0.0469(15) 0.0372(14) 0.0582(16) -0.0038(12) 0.0045(13) -0.0025(13)
C10 0.0488(14) 0.0429(15) 0.0552(16) 0.0010(12) 0.0135(12) 0.0008(12)
C11 0.0491(15) 0.0349(14) 0.0464(14) -0.0058(11) 0.0128(11) -0.0059(11)
C12 0.0476(14) 0.0367(13) 0.0473(14) -0.0074(11) 0.0130(12) -0.0048(11)
C13 0.0493(14) 0.0413(14) 0.0444(14) -0.0049(12) 0.0095(12) -0.0038(12)
C14 0.0546(16) 0.0597(18) 0.0602(17) 0.0031(14) 0.0149(14) 0.0089(14)
C15 0.0531(17) 0.073(2) 0.077(2) 0.0035(15) 0.0227(16) 0.0073(17)
C16 0.0505(16) 0.0622(19) 0.087(2) 0.0114(15) 0.0090(16) 0.0043(17)
C17 0.0684(19) 0.0485(17) 0.0617(18) 0.0039(15) 0.0041(15) 0.0065(14)
C18 0.0591(17) 0.0377(14) 0.0497(15) -0.0043(12) 0.0079(13) -0.0038(12)
C19 0.082(2) 0.0555(18) 0.0568(17) 0.0018(15) 0.0215(16) 0.0085(14)

loop_
_atom_type_symbol
_atom_type_description
_atom_type_scat_dispersion_real
_atom_type_scat_dispersion_imag
_atom_type_scat_source
C C 0.0033 0.0016 'International Tables Vol C Tables 4.2.6.8 and 6.1.1.4'
H H 0.0000 0.0000 'International Tables Vol C Tables 4.2.6.8 and 6.1.1.4'
N N 0.0061 0.0033 'International Tables Vol C Tables 4.2.6.8 and 6.1.1.4'
O O 0.0106 0.0060 'International Tables Vol C Tables 4.2.6.8 and 6.1.1.4'

loop_
_geom_angle_atom_site_label_1
_geom_angle_atom_site_label_2
_geom_angle_atom_site_label_3
_geom_angle
_geom_angle_publ_flag
C2 O1 C1 116.9(3) yes
C9 O3 C10 119.53(19) yes
C11 O4 N1 105.99(18) yes
C12 N1 O4 103.4(2) yes
C11 N2 C12 102.8(2) yes
O1 C1 H1B 109.5 ?
O1 C1 H1C 109.5 ?
H1B C1 H1C 109.5 ?
O1 C1 H1D 109.5 ?
H1B C1 H1D 109.5 ?
H1C C1 H1D 109.5 ?
O2 C2 O1 123.0(3) yes
O2 C2 C3 124.1(3) yes
O1 C2 C3 112.9(3) yes
C2 C3 C4 113.0(2) yes
C2 C3 H3A 109.0 ?
C4 C3 H3A 109.0 ?
C2 C3 H3B 109.0 ?
C4 C3 H3B 109.0 ?
H3A C3 H3B 107.8 ?
C9 C4 C5 117.2(3) ?
C9 C4 C3 119.5(2) yes
C5 C4 C3 123.3(3) yes
C6 C5 C4 121.6(3) ?
C6 C5 H5A 119.2 ?
C4 C5 H5A 119.2 ?
C7 C6 C5 119.7(3) ?
C7 C6 H6A 120.1 ?
C5 C6 H6A 120.1 ?
C6 C7 C8 120.4(3) ?
C6 C7 H7A 119.8 ?
C8 C7 H7A 119.8 ?
C9 C8 C7 119.3(3) ?
C9 C8 H8A 120.3 ?
C7 C8 H8A 120.3 ?
C8 C9 O3 124.1(2) yes
C8 C9 C4 121.7(3) ?
O3 C9 C4 114.2(2) yes
O3 C10 C11 107.0(2) yes
O3 C10 H10A 110.3 ?
C11 C10 H10A 110.3 ?
O3 C10 H10B 110.3 ?
C11 C10 H10B 110.3 ?
H10A C10 H10B 108.6 ?
N2 C11 O4 114.0(2) yes
N2 C11 C10 127.8(2) yes
O4 C11 C10 118.2(2) yes
N1 C12 N2 113.8(2) yes
N1 C12 C13 124.4(2) yes
N2 C12 C13 121.8(2) yes
C14 C13 C18 119.4(2) ?
C14 C13 C12 116.8(2) yes
C18 C13 C12 123.8(2) yes
C15 C14 C13 121.9(3) ?
C15 C14 H14A 119.0 ?
C13 C14 H14A 119.0 ?
C14 C15 C16 119.1(3) ?
C14 C15 H15A 120.5 ?
C16 C15 H15A 120.5 ?
C17 C16 C15 119.4(3) ?
C17 C16 H16A 120.3 ?
C15 C16 H16A 120.3 ?
C16 C17 C18 123.1(3) ?
C16 C17 H17A 118.4 ?
C18 C17 H17A 118.4 ?
C17 C18 C13 117.1(3) ?
C17 C18 C19 118.7(3) yes
C13 C18 C19 124.2(2) yes
C18 C19 H19A 109.5 ?
C18 C19 H19B 109.5 ?
H19A C19 H19B 109.5 ?
C18 C19 H19C 109.5 ?
H19A C19 H19C 109.5 ?
H19B C19 H19C 109.5 ?

loop_
_geom_bond_atom_site_label_1
_geom_bond_atom_site_label_2
_geom_bond_distance
_geom_bond_publ_flag
O1 C2 1.324(3) yes
O1 C1 1.437(4) yes
O2 C2 1.210(3) yes
O3 C9 1.381(3) yes
O3 C10 1.405(3) yes
O4 C11 1.329(3) yes
O4 N1 1.418(3) yes
N1 C12 1.297(3) yes
N2 C11 1.282(3) yes
N2 C12 1.386(3) yes
C1 H1B 0.96 ?
C1 H1C 0.96 ?
C1 H1D 0.96 ?
C2 C3 1.498(4) yes
C3 C4 1.502(4) yes
C3 H3A 0.97 ?
C3 H3B 0.97 ?
C4 C9 1.384(3) ?
C4 C5 1.386(4) ?
C5 C6 1.376(5) ?
C5 H5A 0.93 ?
C6 C7 1.362(5) ?
C6 H6A 0.93 ?
C7 C8 1.378(4) ?
C7 H7A 0.93 ?
C8 C9 1.376(4) ?
C8 H8A 0.93 ?
C10 C11 1.483(3) yes
C10 H10A 0.97 ?
C10 H10B 0.97 ?
C12 C13 1.470(3) yes
C13 C14 1.387(4) ?
C13 C18 1.411(3) ?
C14 C15 1.374(4) ?
C14 H14A 0.93 ?
C15 C16 1.380(4) ?
C15 H15A 0.93 ?
C16 C17 1.373(4) ?
C16 H16A 0.93 ?
C17 C18 1.382(4) ?
C17 H17A 0.93 ?
C18 C19 1.497(4) yes
C19 H19A 0.96 ?
C19 H19B 0.96 ?
C19 H19C 0.96 ?

loop_
_geom_hbond_atom_site_label_D
_geom_hbond_atom_site_label_H
_geom_hbond_atom_site_label_A
_geom_hbond_site_symmetry_A
_geom_hbond_distance_DH
_geom_hbond_distance_HA
_geom_hbond_distance_DA
_geom_hbond_angle_DHA
_geom_hbond_publ_flag
C1 H1B O2 2_645 0.96 2.53 3.480(4) 169 yes
C8 H8A O2 3_665 0.93 2.54 3.365(3) 149 yes
C14 H14A N2 . 0.93 2.47 2.839(3) 104 yes
C19 H19C N1 . 0.96 2.54 2.880(4) 101 yes
C10 H10A Cg1 3_665 0.97 2.82 3.592(3) 138 yes

loop_
_geom_torsion_atom_site_label_1
_geom_torsion_atom_site_label_2
_geom_torsion_atom_site_label_3
_geom_torsion_atom_site_label_4
_geom_torsion
C11 O4 N1 C12 -0.9(3)
C1 O1 C2 O2 -0.5(4)
C1 O1 C2 C3 -179.4(2)
O2 C2 C3 C4 31.2(4)
O1 C2 C3 C4 -150.0(2)
C2 C3 C4 C9 71.4(3)
C2 C3 C4 C5 -107.2(3)
C9 C4 C5 C6 1.1(4)
C3 C4 C5 C6 179.7(3)
C4 C5 C6 C7 -1.4(5)
C5 C6 C7 C8 1.1(5)
C6 C7 C8 C9 -0.4(4)
C7 C8 C9 O3 -180.0(2)
C7 C8 C9 C4 0.1(4)
C10 O3 C9 C8 7.9(4)
C10 O3 C9 C4 -172.1(2)
C5 C4 C9 C8 -0.4(4)
C3 C4 C9 C8 -179.1(3)
C5 C4 C9 O3 179.6(2)
C3 C4 C9 O3 1.0(3)
C9 O3 C10 C11 170.9(2)
C12 N2 C11 O4 0.0(3)
C12 N2 C11 C10 178.5(2)
N1 O4 C11 N2 0.5(3)
N1 O4 C11 C10 -178.1(2)
O3 C10 C11 N2 168.2(2)
O3 C10 C11 O4 -13.4(3)
O4 N1 C12 N2 1.0(3)
O4 N1 C12 C13 179.3(2)
C11 N2 C12 N1 -0.7(3)
C11 N2 C12 C13 -179.0(2)
N1 C12 C13 C14 -165.4(3)
N2 C12 C13 C14 12.7(3)
N1 C12 C13 C18 15.3(4)
N2 C12 C13 C18 -166.5(2)
C18 C13 C14 C15 -0.3(4)
C12 C13 C14 C15 -179.5(3)
C13 C14 C15 C16 0.0(5)
C14 C15 C16 C17 -0.4(5)
C15 C16 C17 C18 1.0(5)
C16 C17 C18 C13 -1.2(4)
C16 C17 C18 C19 178.0(3)
C14 C13 C18 C17 0.8(4)
C12 C13 C18 C17 -180.0(2)
C14 C13 C18 C19 -178.3(3)
C12 C13 C18 C19 0.9(4)

loop_
_cod_related_entry_id
_cod_related_entry_database
_cod_related_entry_code
1 ChemSpider 21129637
